data_7132246
loop_
_publ_author_name
'Bhatia, Prachi'
'Pandey, Krishna'
'Das, Priyanka'
'Kumar, Dheeraj'

_publ_section_title
;
 Bis(dinitropyrazolyl)methanes spruced up with hydroxyl group: High
 performance energetic salts with reduced sensitivity
;
_journal_name_full 'Chemical Communications'
_journal_paper_doi 10.1039/D3CC04445A
_journal_year 2023
_chemical_formula_moiety 'C7 H4 N8 O10, H2 O'
_chemical_formula_sum 'C7 H6 N8 O11'
_chemical_formula_weight 378.20
_space_group_crystal_system monoclinic
_space_group_IT_number 4
_space_group_name_Hall 'P 2yb'
_space_group_name_H-M_alt 'P 1 21 1'
_atom_sites_solution_hydrogens mixed
_audit_creation_method SHELXL-2019/1
_audit_update_record
;
2023-09-07 deposited with the CCDC.	2023-10-23 downloaded from the CCDC.
;
_cell_angle_alpha 90
_cell_angle_beta 109.195(2)
_cell_angle_gamma 90
_cell_formula_units_Z 2
_cell_length_a 9.9010(6)
_cell_length_b 7.1701(4)
_cell_length_c 10.0087(6)
_cell_measurement_reflns_used 9925
_cell_measurement_temperature 305(2)
_cell_measurement_theta_max 26.23
_cell_measurement_theta_min 2.18
_cell_volume 671.03(7)
_computing_cell_refinement 'Bruker SAINT'
_computing_data_collection 'Bruker APEX2'
_computing_data_reduction 'Bruker SAINT'
_computing_molecular_graphics 'Bruker SHELXTL'
_computing_publication_material 'Bruker SHELXTL'
_computing_structure_refinement 'SHELXL-2014 (Sheldrick 2014)'
_computing_structure_solution 'SHELXS-97 (Sheldrick 2008)'
_diffrn_ambient_temperature 305(2)
_diffrn_measured_fraction_theta_full 1.000
_diffrn_measured_fraction_theta_max 0.997
_diffrn_measurement_device_type 'Bruker APEX-II CCD'
_diffrn_measurement_method '\f and \w scans'
_diffrn_radiation_type MoK\a
_diffrn_radiation_wavelength 0.71073
_diffrn_reflns_av_R_equivalents 0.0467
_diffrn_reflns_av_unetI/netI 0.0237
_diffrn_reflns_Laue_measured_fraction_full 1.000
_diffrn_reflns_Laue_measured_fraction_max 0.997
_diffrn_reflns_limit_h_max 12
_diffrn_reflns_limit_h_min -12
_diffrn_reflns_limit_k_max 8
_diffrn_reflns_limit_k_min -9
_diffrn_reflns_limit_l_max 12
_diffrn_reflns_limit_l_min -12
_diffrn_reflns_number 20668
_diffrn_reflns_point_group_measured_fraction_full 1.000
_diffrn_reflns_point_group_measured_fraction_max 0.996
_diffrn_reflns_theta_full 25.242
_diffrn_reflns_theta_max 26.503
_diffrn_reflns_theta_min 2.155
_exptl_absorpt_coefficient_mu 0.178
_exptl_crystal_colour Yellow
_exptl_crystal_density_diffrn 1.872
_exptl_crystal_description Block
_exptl_crystal_F_000 384.0
_exptl_crystal_size_max 0.245
_exptl_crystal_size_mid 0.140
_exptl_crystal_size_min 0.095
_refine_diff_density_max 0.164
_refine_diff_density_min -0.198
_refine_diff_density_rms 0.039
_refine_ls_abs_structure_details
;
 Flack x determined using 1161 quotients [(I+)-(I-)]/[(I+)+(I-)]
 (Parsons, Flack and Wagner, Acta Cryst. B69 (2013) 249-259).
;
_refine_ls_abs_structure_Flack 0.2(5)
_refine_ls_extinction_method none
_refine_ls_goodness_of_fit_ref 0.794
_refine_ls_hydrogen_treatment mixed
_refine_ls_matrix_type full
_refine_ls_number_parameters 245
_refine_ls_number_reflns 2778
_refine_ls_number_restraints 1
_refine_ls_restrained_S_all 0.794
_refine_ls_R_factor_all 0.0331
_refine_ls_R_factor_gt 0.0309
_refine_ls_shift/su_max 0.014
_refine_ls_shift/su_mean 0.001
_refine_ls_structure_factor_coef Fsqd
_refine_ls_weighting_details 'w=1/[\s^2^(Fo^2^)+(0.1000P)^2^+0.0575P] where P=(Fo^2^+2Fc^2^)/3'
_refine_ls_weighting_scheme calc
_refine_ls_wR_factor_gt 0.0925
_refine_ls_wR_factor_ref 0.0963
_reflns_Friedel_coverage 0.843
_reflns_Friedel_fraction_full 1.000
_reflns_Friedel_fraction_max 0.995
_reflns_number_gt 2642
_reflns_number_total 2788
_reflns_threshold_expression 'I > 2\s(I)'
_cod_data_source_file d3cc04445a2.cif
_cod_data_source_block dhhfhdhh_0m_a
_cod_original_sg_symbol_H-M 'P 21'
_cod_database_code 7132246
_shelx_shelxl_version_number 2019/1
_shelx_space_group_comment
;
The symmetry employed for this shelxl refinement is uniquely defined
by the following loop, which should always be used as a source of
symmetry information in preference to the above space-group names.
They are only intended as comments.
;

loop_
_space_group_symop_operation_xyz
'x, y, z'
'-x, y+1/2, -z'

loop_
_atom_site_label
_atom_site_type_symbol
_atom_site_fract_x
_atom_site_fract_y
_atom_site_fract_z
_atom_site_U_iso_or_equiv
_atom_site_adp_type
_atom_site_occupancy
_atom_site_site_symmetry_order
_atom_site_calc_flag
_atom_site_refinement_flags_posn
_atom_site_refinement_flags_adp
_atom_site_refinement_flags_occupancy
_atom_site_disorder_assembly
_atom_site_disorder_group
O1 O 0.1277(2) -0.1409(3) 0.5434(3) 0.0535(5) Uani 1 1 d . . . . .
O2 O -0.0124(3) -0.0221(4) 0.3499(3) 0.0659(7) Uani 1 1 d . . . . .
O3 O 0.0571(2) 0.3390(3) 0.27154(19) 0.0471(5) Uani 1 1 d . . . . .
H6 H 0.059641 0.447442 0.246434 0.071 Uiso 1 1 calc R U . . .
O4 O 0.2224(3) 0.6735(3) 0.3275(2) 0.0512(5) Uani 1 1 d . . . . .
O5 O 0.4169(2) 0.6759(3) 0.5099(2) 0.0530(5) Uani 1 1 d . . . . .
O6 O 0.1020(3) 0.5281(4) 0.9745(3) 0.0563(6) Uani 1 1 d . . . . .
O7 O 0.1597(3) 0.8126(3) 1.0301(2) 0.0497(5) Uani 1 1 d . . . . .
O8 O 0.36389(19) 0.9900(3) 0.9215(2) 0.0386(4) Uani 1 1 d . . . . .
H3 H 0.282194 1.028718 0.905830 0.058 Uiso 1 1 calc R U . . .
O9 O 0.5796(2) 0.9722(3) 0.7924(3) 0.0576(6) Uani 1 1 d . . . . .
O10 O 0.6610(2) 0.6948(4) 0.7805(3) 0.0534(6) Uani 1 1 d . . . . .
N1 N 0.0913(2) -0.0151(4) 0.4571(2) 0.0412(5) Uani 1 1 d . . . . .
N2 N 0.3043(3) 0.6034(3) 0.4362(2) 0.0381(5) Uani 1 1 d . . . . .
N3 N 0.2807(2) 0.1701(3) 0.6036(2) 0.0334(4) Uani 1 1 d . . . . .
N4 N 0.3380(2) 0.3366(3) 0.59934(19) 0.0309(4) Uani 1 1 d . . . . .
N5 N 0.4099(2) 0.5418(3) 0.8000(2) 0.0298(4) Uani 1 1 d . . . . .
N6 N 0.3038(2) 0.5030(3) 0.8498(2) 0.0324(4) Uani 1 1 d . . . . .
N7 N 0.1707(2) 0.6673(3) 0.9731(2) 0.0360(5) Uani 1 1 d . . . . .
N8 N 0.5702(2) 0.8021(4) 0.7939(2) 0.0366(5) Uani 1 1 d . . . . .
C1 C 0.1738(3) 0.1548(4) 0.4833(2) 0.0344(5) Uani 1 1 d . . . . .
C2 C 0.1557(3) 0.3135(4) 0.3966(2) 0.0349(5) Uani 1 1 d . . . . .
C3 C 0.2651(2) 0.4283(4) 0.4757(2) 0.0332(5) Uani 1 1 d . . . . .
C4 C 0.4559(2) 0.3933(4) 0.7238(2) 0.0333(5) Uani 1 1 d . . . . .
H4 H 0.534791 0.437494 0.695107 0.040 Uiso 1 1 calc R U . . .
H5 H 0.488951 0.286942 0.785832 0.040 Uiso 1 1 calc R U . . .
C5 C 0.2754(2) 0.6629(4) 0.9007(2) 0.0302(5) Uani 1 1 d . . . . .
C6 C 0.3596(2) 0.8132(4) 0.8833(2) 0.0294(5) Uani 1 1 d . . . . .
C7 C 0.4471(2) 0.7258(3) 0.8191(2) 0.0295(5) Uani 1 1 d . . . . .
O11 O 0.1078(3) 0.1436(3) 0.8682(3) 0.0554(6) Uani 1 1 d . . . . .
H7 H 0.099(6) 0.263(9) 0.850(6) 0.095(17) Uiso 1 1 d . . . . .
H8 H 0.071(7) 0.163(12) 0.928(6) 0.11(2) Uiso 1 1 d . . . . .

loop_
_atom_site_aniso_label
_atom_site_aniso_U_11
_atom_site_aniso_U_22
_atom_site_aniso_U_33
_atom_site_aniso_U_23
_atom_site_aniso_U_13
_atom_site_aniso_U_12
O1 0.0546(12) 0.0442(12) 0.0623(12) 0.0065(10) 0.0200(10) -0.0079(10)
O2 0.0540(13) 0.0515(15) 0.0707(16) -0.0061(11) -0.0085(11) -0.0107(11)
O3 0.0476(10) 0.0476(13) 0.0366(9) 0.0027(9) 0.0011(8) 0.0004(10)
O4 0.0649(13) 0.0453(11) 0.0409(10) 0.0101(9) 0.0140(9) 0.0066(11)
O5 0.0564(12) 0.0521(13) 0.0483(11) 0.0025(10) 0.0142(9) -0.0163(11)
O6 0.0580(12) 0.0541(13) 0.0717(15) -0.0111(12) 0.0414(11) -0.0198(11)
O7 0.0707(13) 0.0384(11) 0.0520(11) 0.0010(9) 0.0365(10) 0.0078(10)
O8 0.0389(9) 0.0292(9) 0.0459(10) -0.0069(7) 0.0115(8) -0.0021(8)
O9 0.0506(12) 0.0393(12) 0.0853(16) 0.0090(11) 0.0255(11) -0.0092(10)
O10 0.0371(10) 0.0521(13) 0.0778(15) -0.0029(11) 0.0281(10) -0.0028(10)
N1 0.0340(10) 0.0403(13) 0.0485(12) -0.0069(10) 0.0126(9) -0.0032(9)
N2 0.0482(12) 0.0361(12) 0.0344(10) -0.0005(8) 0.0195(10) 0.0016(9)
N3 0.0343(10) 0.0309(11) 0.0359(10) -0.0011(9) 0.0127(8) 0.0027(9)
N4 0.0324(9) 0.0296(10) 0.0304(9) -0.0023(8) 0.0100(7) 0.0015(8)
N5 0.0291(9) 0.0291(10) 0.0309(9) -0.0013(8) 0.0095(7) -0.0004(8)
N6 0.0337(10) 0.0325(11) 0.0321(10) 0.0000(8) 0.0125(7) -0.0039(9)
N7 0.0363(10) 0.0389(11) 0.0349(10) 0.0042(9) 0.0145(8) 0.0024(10)
N8 0.0311(10) 0.0407(12) 0.0371(10) 0.0022(9) 0.0098(8) -0.0048(9)
C1 0.0324(11) 0.0346(12) 0.0365(11) -0.0039(10) 0.0119(9) 0.0006(10)
C2 0.0339(11) 0.0389(13) 0.0313(11) -0.0027(10) 0.0099(9) 0.0038(11)
C3 0.0346(11) 0.0360(12) 0.0312(10) -0.0013(9) 0.0140(9) 0.0031(10)
C4 0.0316(11) 0.0322(13) 0.0333(11) -0.0037(10) 0.0067(9) 0.0047(10)
C5 0.0295(10) 0.0332(12) 0.0277(10) 0.0007(9) 0.0091(8) -0.0008(9)
C6 0.0286(10) 0.0311(11) 0.0260(10) 0.0015(9) 0.0055(8) -0.0017(9)
C7 0.0296(10) 0.0293(11) 0.0279(10) 0.0008(9) 0.0072(8) -0.0028(9)
O11 0.0645(14) 0.0334(12) 0.0775(15) 0.0031(11) 0.0357(13) 0.0042(10)

loop_
_atom_type_symbol
_atom_type_description
_atom_type_scat_dispersion_real
_atom_type_scat_dispersion_imag
_atom_type_scat_source
C C 0.0033 0.0016 'International Tables Vol C Tables 4.2.6.8 and 6.1.1.4'
H H 0.0000 0.0000 'International Tables Vol C Tables 4.2.6.8 and 6.1.1.4'
N N 0.0061 0.0033 'International Tables Vol C Tables 4.2.6.8 and 6.1.1.4'
O O 0.0106 0.0060 'International Tables Vol C Tables 4.2.6.8 and 6.1.1.4'

loop_
_geom_angle_atom_site_label_1
_geom_angle_atom_site_label_2
_geom_angle_atom_site_label_3
_geom_angle
_geom_angle_site_symmetry_1
_geom_angle_site_symmetry_3
_geom_angle_publ_flag
O1 N1 O2 124.2(3) . . ?
O1 N1 C1 118.6(2) . . ?
O2 N1 C1 117.2(3) . . ?
O4 N2 O5 124.1(2) . . ?
O4 N2 C3 116.7(2) . . ?
O5 N2 C3 119.1(2) . . ?
C1 N3 N4 105.5(2) . . ?
N3 N4 C3 110.78(19) . . ?
N3 N4 C4 116.98(19) . . ?
C3 N4 C4 132.1(2) . . ?
N6 N5 C4 117.5(2) . . ?
N6 N5 C7 111.1(2) . . ?
C7 N5 C4 131.1(2) . . ?
C5 N6 N5 104.9(2) . . ?
O6 N7 C5 119.0(2) . . ?
O7 N7 O6 124.5(2) . . ?
O7 N7 C5 116.5(2) . . ?
O9 N8 O10 124.3(2) . . ?
O9 N8 C7 117.1(2) . . ?
O10 N8 C7 118.5(2) . . ?
N3 C1 N1 118.2(2) . . ?
N3 C1 C2 113.4(2) . . ?
C2 C1 N1 128.4(2) . . ?
O3 C2 C1 126.9(3) . . ?
O3 C2 C3 130.9(3) . . ?
C3 C2 C1 102.2(2) . . ?
N4 C3 N2 124.5(2) . . ?
N4 C3 C2 108.1(2) . . ?
C2 C3 N2 127.3(2) . . ?
N4 C4 N5 110.42(18) . . ?
N6 C5 N7 119.4(2) . . ?
N6 C5 C6 114.0(2) . . ?
C6 C5 N7 126.6(2) . . ?
O8 C6 C5 131.5(2) . . ?
O8 C6 C7 127.0(2) . . ?
C7 C6 C5 101.4(2) . . ?
N5 C7 N8 123.4(2) . . ?
N5 C7 C6 108.6(2) . . ?
C6 C7 N8 127.4(2) . . ?

loop_
_geom_bond_atom_site_label_1
_geom_bond_atom_site_label_2
_geom_bond_distance
_geom_bond_site_symmetry_2
_geom_bond_publ_flag
O1 N1 1.219(3) . ?
O3 C2 1.322(3) . ?
O4 N2 1.230(3) . ?
O5 N2 1.231(3) . ?
O7 N7 1.210(3) . ?
O8 C6 1.321(3) . ?
O9 N8 1.224(4) . ?
O10 N8 1.224(3) . ?
N1 O2 1.218(3) . ?
N1 C1 1.442(4) . ?
N2 C3 1.408(3) . ?
N3 C1 1.321(3) . ?
N4 N3 1.328(3) . ?
N4 C3 1.378(3) . ?
N4 C4 1.457(3) . ?
N5 C4 1.467(3) . ?
N5 C7 1.366(3) . ?
N6 N5 1.332(3) . ?
N6 C5 1.322(4) . ?
N7 O6 1.211(3) . ?
N7 C5 1.446(3) . ?
N8 C7 1.431(3) . ?
C2 C1 1.406(4) . ?
C3 C2 1.384(4) . ?
C5 C6 1.408(4) . ?
C7 C6 1.387(4) . ?
